data_2213774
loop_
_publ_author_name
'Gupta, Salin'
'Long, Sihui'
'Li, Tonglei'

_publ_section_title
;
 6-Oxo-1,6-dihydropyridine-3-carboxylic acid
;
_journal_coeditor_code FL2129
_journal_issue 6
_journal_name_full 'Acta Crystallographica Section E'
_journal_page_first o2784
_journal_page_last o2784
_journal_paper_doi 10.1107/S1600536807020958
_journal_volume 63
_journal_year 2007
_chemical_formula_iupac 'C6 H5 N O3'
_chemical_formula_moiety 'C6 H5 N O3'
_chemical_formula_sum 'C6 H5 N O3'
_chemical_formula_weight 139.11
_chemical_name_common '6-oxo-1,6-dihydropyridine-3-carboxylic acid'
_chemical_name_systematic
;
6-Oxo-1,6-dihydropyridine-3-carboxylic acid
;
_space_group_IT_number 2
_space_group_name_Hall '-P 1'
_symmetry_cell_setting triclinic
_symmetry_space_group_name_Hall '-P 1'
_symmetry_space_group_name_H-M 'P -1'
_atom_sites_solution_hydrogens geom
_atom_sites_solution_primary direct
_atom_sites_solution_secondary difmap
_audit_creation_method SHELXL-97
_cell_angle_alpha 82.5570(9)
_cell_angle_beta 78.1060(10)
_cell_angle_gamma 76.2510(10)
_cell_formula_units_Z 8
_cell_length_a 6.81300(10)
_cell_length_b 11.1340(3)
_cell_length_c 16.2780(4)
_cell_measurement_reflns_used 5285
_cell_measurement_temperature 90(2)
_cell_measurement_theta_max 27.48
_cell_measurement_theta_min 1.00
_cell_volume 1169.43(5)
_computing_cell_refinement 'SCALEPACK (Otwinowski & Minor, 1997)'
_computing_data_collection 'COLLECT (Nonius, 2002)'
_computing_data_reduction 'DENZO-SMN (Otwinowski & Minor, 1997)'
_computing_molecular_graphics 'SHELXTL/PC (Sheldrick, 1995)'
_computing_publication_material
;
SHELXTL/PC (Sheldrick, 1995) and local procedures
;
_computing_structure_refinement 'SHELXL97 (Sheldrick, 1997)'
_computing_structure_solution 'SHELXS97 (Sheldrick, 1997)'
_diffrn_ambient_temperature 90(2)
_diffrn_detector_area_resol_mean 18
_diffrn_measured_fraction_theta_full 0.999
_diffrn_measured_fraction_theta_max 0.999
_diffrn_measurement_device_type 'Nonius KappaCCD'
_diffrn_measurement_method '\w scans at fixed \c = 55\%'
_diffrn_radiation_monochromator graphite
_diffrn_radiation_source 'fine-focus sealed tube'
_diffrn_radiation_type MoK\a
_diffrn_radiation_wavelength 0.71073
_diffrn_reflns_av_R_equivalents 0.0415
_diffrn_reflns_av_sigmaI/netI 0.0625
_diffrn_reflns_limit_h_max 8
_diffrn_reflns_limit_h_min -8
_diffrn_reflns_limit_k_max 14
_diffrn_reflns_limit_k_min -14
_diffrn_reflns_limit_l_max 21
_diffrn_reflns_limit_l_min -21
_diffrn_reflns_number 10567
_diffrn_reflns_theta_full 27.45
_diffrn_reflns_theta_max 27.45
_diffrn_reflns_theta_min 1.28
_exptl_absorpt_coefficient_mu 0.129
_exptl_absorpt_correction_T_max 0.9872
_exptl_absorpt_correction_T_min 0.9622
_exptl_absorpt_correction_type multi-scan
_exptl_absorpt_process_details '(SCALEPACK; Otwinowski & Minor, 1997)'
_exptl_crystal_colour colourless
_exptl_crystal_density_diffrn 1.580
_exptl_crystal_density_method 'not measured'
_exptl_crystal_description 'irregular block'
_exptl_crystal_F_000 576
_exptl_crystal_size_max 0.30
_exptl_crystal_size_mid 0.20
_exptl_crystal_size_min 0.10
_refine_diff_density_max 0.442
_refine_diff_density_min -0.334
_refine_ls_extinction_method none
_refine_ls_goodness_of_fit_ref 1.002
_refine_ls_hydrogen_treatment constr
_refine_ls_matrix_type full
_refine_ls_number_parameters 365
_refine_ls_number_reflns 5330
_refine_ls_number_restraints 0
_refine_ls_restrained_S_all 1.002
_refine_ls_R_factor_all 0.1007
_refine_ls_R_factor_gt 0.0524
_refine_ls_shift/su_max 0.000
_refine_ls_shift/su_mean 0.000
_refine_ls_structure_factor_coef Fsqd
_refine_ls_weighting_details 'calc w=1/[\s^2^(Fo^2^)+(0.0889P)^2^] where P=(Fo^2^+2Fc^2^)/3'
_refine_ls_weighting_scheme calc
_refine_ls_wR_factor_gt 0.1319
_refine_ls_wR_factor_ref 0.1563
_reflns_number_gt 3206
_reflns_number_total 5330
_reflns_threshold_expression I>2\s(I)
_cod_data_source_file fl2129.cif
_cod_data_source_block I
_cod_database_code 2213774
_cod_database_fobs_code 2213774

loop_
_symmetry_equiv_pos_as_xyz
'x, y, z'
'-x, -y, -z'

loop_
_atom_site_type_symbol
_atom_site_label
_atom_site_fract_x
_atom_site_fract_y
_atom_site_fract_z
_atom_site_U_iso_or_equiv
_atom_site_adp_type
_atom_site_calc_flag
_atom_site_refinement_flags
_atom_site_occupancy
O O1A -0.2663(2) 0.02267(12) 0.12836(9) 0.0246(4) Uani d . 1
N N1A 0.0776(2) -0.31841(14) 0.28713(10) 0.0172(4) Uani d . 1
H H1A 0.1450 -0.3964 0.2874 0.021 Uiso calc R 1
O O2A -0.0747(2) -0.14740(12) 0.06663(9) 0.0228(4) Uani d . 1
H H2A -0.1243 -0.1118 0.0244 0.034 Uiso calc R 1
C C2A 0.0217(3) -0.26190(18) 0.21448(12) 0.0170(4) Uani d . 1
H H2A1 0.0576 -0.3062 0.1655 0.020 Uiso calc R 1
O O3A 0.0935(2) -0.32412(12) 0.42539(8) 0.0208(3) Uani d . 1
C C3A -0.0858(3) -0.14206(18) 0.21055(12) 0.0167(4) Uani d . 1
C C4A -0.1339(3) -0.07843(18) 0.28476(13) 0.0190(5) Uani d . 1
H H4A -0.2095 0.0051 0.2837 0.023 Uiso calc R 1
C C5A -0.0734(3) -0.13532(18) 0.35741(13) 0.0202(5) Uani d . 1
H H5A -0.1038 -0.0908 0.4061 0.024 Uiso calc R 1
C C6A 0.0358(3) -0.26180(18) 0.36048(12) 0.0178(5) Uani d . 1
C C7A -0.1531(3) -0.07933(18) 0.13204(12) 0.0184(5) Uani d . 1
O O1B 0.3848(2) -0.08869(13) 0.40114(9) 0.0266(4) Uani d . 1
N N1B 0.6711(2) -0.43693(14) 0.57089(10) 0.0178(4) Uani d . 1
H H1B 0.7396 -0.5146 0.5717 0.021 Uiso calc R 1
O O2B 0.5393(2) -0.27162(12) 0.34799(9) 0.0223(3) Uani d . 1
H H2B 0.5115 -0.2324 0.3027 0.033 Uiso calc R 1
C C2B 0.6289(3) -0.37921(18) 0.49640(12) 0.0177(5) Uani d . 1
H H2B1 0.6717 -0.4232 0.4473 0.021 Uiso calc R 1
O O3B 0.6605(2) -0.44604(12) 0.71141(9) 0.0225(4) Uani d . 1
C C3B 0.5257(3) -0.25881(18) 0.49095(12) 0.0173(4) Uani d . 1
C C4B 0.4673(3) -0.19573(19) 0.56541(13) 0.0190(5) Uani d . 1
H H4B 0.3986 -0.1108 0.5629 0.023 Uiso calc R 1
C C5B 0.5084(3) -0.25521(17) 0.64043(13) 0.0179(4) Uani d . 1
H H5B 0.4665 -0.2120 0.6899 0.021 Uiso calc R 1
C C6B 0.6141(3) -0.38239(19) 0.64511(13) 0.0184(5) Uani d . 1
C C7B 0.4748(3) -0.19628(18) 0.40984(13) 0.0194(5) Uani d . 1
N N1C 0.4331(2) -0.18372(15) 0.06937(10) 0.0177(4) Uani d . 1
H H1C 0.3515 -0.1095 0.0698 0.021 Uiso calc R 1
O O1C 0.7973(2) -0.51108(12) -0.09714(9) 0.0256(4) Uani d . 1
O O2C 0.5683(2) -0.35163(12) -0.14625(9) 0.0249(4) Uani d . 1
H H2C 0.6060 -0.3885 -0.1906 0.037 Uiso calc R 1
C C2C 0.4836(3) -0.23954(18) -0.00307(12) 0.0169(4) Uani d . 1
H H2C1 0.4297 -0.1989 -0.0512 0.020 Uiso calc R 1
O O3C 0.4444(2) -0.17246(12) 0.20599(8) 0.0204(3) Uani d . 1
C C3C 0.6111(3) -0.35363(17) -0.00764(12) 0.0167(4) Uani d . 1
C C4C 0.6874(3) -0.41203(18) 0.06576(13) 0.0198(5) Uani d . 1
H H4C 0.7786 -0.4912 0.0638 0.024 Uiso calc R 1
C C5C 0.6310(3) -0.35561(17) 0.13909(13) 0.0189(5) Uani d . 1
H H5C 0.6791 -0.3970 0.1883 0.023 Uiso calc R 1
C C6C 0.5007(3) -0.23520(18) 0.14232(12) 0.0165(4) Uani d . 1
C C7C 0.6702(3) -0.41509(18) -0.08724(13) 0.0186(5) Uani d . 1
O O1D -0.1487(2) 0.40702(12) 0.36990(9) 0.0247(4) Uani d . 1
N N1D 0.2167(2) 0.07385(15) 0.20876(10) 0.0185(4) Uani d . 1
H H1D 0.3099 0.0039 0.2075 0.022 Uiso calc R 1
O O2D 0.0118(2) 0.22789(12) 0.43099(9) 0.0243(4) Uani d . 1
H H2D -0.0248 0.2668 0.4744 0.036 Uiso calc R 1
C C2D 0.1569(3) 0.12889(17) 0.28185(12) 0.0174(5) Uani d . 1
H H2D1 0.2118 0.0904 0.3302 0.021 Uiso calc R 1
O O3D 0.2057(2) 0.05834(12) 0.07258(8) 0.0202(3) Uani d . 1
C C3D 0.0185(3) 0.23908(18) 0.28634(12) 0.0170(4) Uani d . 1
C C4D -0.0627(3) 0.29300(18) 0.21338(13) 0.0202(5) Uani d . 1
H H4D -0.1589 0.3704 0.2152 0.024 Uiso calc R 1
C C5D -0.0047(3) 0.23539(18) 0.14063(13) 0.0197(5) Uani d . 1
H H5D -0.0617 0.2721 0.0924 0.024 Uiso calc R 1
C C6D 0.1415(3) 0.12008(18) 0.13673(12) 0.0170(4) Uani d . 1
C C7D -0.0489(3) 0.30178(18) 0.36576(13) 0.0182(5) Uani d . 1

loop_
_atom_site_aniso_label
_atom_site_aniso_U_11
_atom_site_aniso_U_22
_atom_site_aniso_U_33
_atom_site_aniso_U_12
_atom_site_aniso_U_13
_atom_site_aniso_U_23
O1A 0.0280(8) 0.0195(8) 0.0241(9) 0.0008(6) -0.0087(7) 0.0007(7)
N1A 0.0215(9) 0.0129(9) 0.0154(10) 0.0005(7) -0.0047(7) -0.0013(7)
O2A 0.0314(9) 0.0193(8) 0.0170(8) 0.0006(6) -0.0106(7) -0.0011(6)
C2A 0.0202(11) 0.0195(11) 0.0112(11) -0.0026(9) -0.0043(8) -0.0021(8)
O3A 0.0283(8) 0.0190(8) 0.0135(8) 0.0012(6) -0.0068(6) -0.0025(6)
C3A 0.0181(10) 0.0159(10) 0.0161(11) -0.0040(8) -0.0040(8) 0.0004(8)
C4A 0.0197(11) 0.0140(10) 0.0223(12) -0.0004(8) -0.0042(9) -0.0036(9)
C5A 0.0237(11) 0.0180(11) 0.0185(12) -0.0021(9) -0.0028(9) -0.0058(9)
C6A 0.0184(10) 0.0215(11) 0.0140(11) -0.0038(8) -0.0045(9) -0.0015(9)
C7A 0.0180(11) 0.0201(12) 0.0189(12) -0.0058(9) -0.0047(9) -0.0030(9)
O1B 0.0340(9) 0.0199(8) 0.0220(9) 0.0033(7) -0.0083(7) 0.0003(6)
N1B 0.0218(9) 0.0135(9) 0.0168(10) 0.0006(7) -0.0053(7) -0.0024(7)
O2B 0.0308(8) 0.0209(8) 0.0142(8) -0.0014(7) -0.0076(7) -0.0003(6)
C2B 0.0214(11) 0.0187(11) 0.0134(11) -0.0033(9) -0.0052(9) -0.0016(8)
O3B 0.0296(8) 0.0199(8) 0.0159(8) 0.0021(6) -0.0081(6) -0.0017(6)
C3B 0.0181(10) 0.0174(11) 0.0164(11) -0.0036(8) -0.0049(9) 0.0005(8)
C4B 0.0190(11) 0.0154(10) 0.0218(12) -0.0008(8) -0.0053(9) -0.0017(9)
C5B 0.0193(11) 0.0178(11) 0.0153(11) -0.0004(8) -0.0019(8) -0.0056(8)
C6B 0.0184(11) 0.0238(11) 0.0133(11) -0.0042(9) -0.0032(9) -0.0039(9)
C7B 0.0203(11) 0.0188(12) 0.0187(12) -0.0030(9) -0.0045(9) -0.0005(9)
N1C 0.0211(9) 0.0155(9) 0.0145(9) 0.0016(7) -0.0055(7) -0.0011(7)
O1C 0.0300(9) 0.0208(8) 0.0240(9) 0.0026(7) -0.0065(7) -0.0073(7)
O2C 0.0326(9) 0.0223(8) 0.0174(8) 0.0035(7) -0.0086(7) -0.0045(6)
C2C 0.0206(11) 0.0182(11) 0.0119(11) -0.0038(8) -0.0043(8) -0.0003(8)
O3C 0.0259(8) 0.0187(8) 0.0154(8) -0.0010(6) -0.0044(6) -0.0037(6)
C3C 0.0193(11) 0.0166(11) 0.0140(11) -0.0034(8) -0.0026(8) -0.0026(8)
C4C 0.0215(11) 0.0130(10) 0.0236(12) 0.0003(8) -0.0057(9) -0.0015(9)
C5C 0.0238(11) 0.0143(11) 0.0178(11) 0.0006(8) -0.0092(9) 0.0014(8)
C6C 0.0200(11) 0.0188(11) 0.0115(11) -0.0063(8) -0.0031(8) -0.0001(9)
C7C 0.0217(11) 0.0169(11) 0.0181(11) -0.0049(9) -0.0042(9) -0.0022(9)
O1D 0.0304(8) 0.0187(8) 0.0230(9) 0.0010(7) -0.0040(7) -0.0072(6)
N1D 0.0226(9) 0.0160(9) 0.0152(9) 0.0015(7) -0.0049(7) -0.0033(7)
O2D 0.0311(9) 0.0237(8) 0.0161(8) 0.0019(7) -0.0060(7) -0.0065(6)
C2D 0.0236(11) 0.0163(11) 0.0133(11) -0.0050(9) -0.0047(9) -0.0011(8)
O3D 0.0270(8) 0.0171(8) 0.0156(8) -0.0006(6) -0.0052(6) -0.0044(6)
C3D 0.0190(11) 0.0166(11) 0.0157(11) -0.0042(8) -0.0020(9) -0.0039(8)
C4D 0.0208(11) 0.0158(11) 0.0226(12) 0.0003(8) -0.0061(9) -0.0017(9)
C5D 0.0236(11) 0.0184(11) 0.0170(11) -0.0035(9) -0.0073(9) 0.0027(9)
C6D 0.0224(11) 0.0154(10) 0.0146(11) -0.0059(8) -0.0046(9) -0.0008(8)
C7D 0.0177(10) 0.0183(11) 0.0190(12) -0.0025(9) -0.0042(9) -0.0036(9)

loop_
_atom_type_symbol
_atom_type_description
_atom_type_scat_dispersion_real
_atom_type_scat_dispersion_imag
_atom_type_scat_source
C C 0.0033 0.0016 'International Tables Vol C Tables 4.2.6.8 and 6.1.1.4'
H H 0.0000 0.0000 'International Tables Vol C Tables 4.2.6.8 and 6.1.1.4'
N N 0.0061 0.0033 'International Tables Vol C Tables 4.2.6.8 and 6.1.1.4'
O O 0.0106 0.0060 'International Tables Vol C Tables 4.2.6.8 and 6.1.1.4'

loop_
_geom_angle_atom_site_label_1
_geom_angle_atom_site_label_2
_geom_angle_atom_site_label_3
_geom_angle
C2A N1A C6A 123.93(17)
C2A N1A H1A 118.0
C6A N1A H1A 118.0
C7A O2A H2A 109.5
N1A C2A C3A 120.71(18)
N1A C2A H2A1 119.6
C3A C2A H2A1 119.6
C2A C3A C4A 117.94(18)
C2A C3A C7A 121.57(18)
C4A C3A C7A 120.48(17)
C5A C4A C3A 121.00(18)
C5A C4A H4A 119.5
C3A C4A H4A 119.5
C4A C5A C6A 120.07(18)
C4A C5A H5A 120.0
C6A C5A H5A 120.0
O3A C6A N1A 118.68(17)
O3A C6A C5A 124.99(18)
N1A C6A C5A 116.33(18)
O1A C7A O2A 124.41(18)
O1A C7A C3A 123.34(19)
O2A C7A C3A 112.25(16)
C2B N1B C6B 124.13(17)
C2B N1B H1B 117.9
C6B N1B H1B 117.9
C7B O2B H2B 109.5
N1B C2B C3B 120.68(18)
N1B C2B H2B1 119.7
C3B C2B H2B1 119.7
C2B C3B C4B 117.98(18)
C2B C3B C7B 120.79(18)
C4B C3B C7B 121.23(17)
C5B C4B C3B 120.88(18)
C5B C4B H4B 119.6
C3B C4B H4B 119.6
C4B C5B C6B 120.28(18)
C4B C5B H5B 119.9
C6B C5B H5B 119.9
O3B C6B N1B 118.63(18)
O3B C6B C5B 125.34(18)
N1B C6B C5B 116.02(18)
O1B C7B O2B 124.30(19)
O1B C7B C3B 123.60(19)
O2B C7B C3B 112.10(16)
C2C N1C C6C 124.17(17)
C2C N1C H1C 117.9
C6C N1C H1C 117.9
C7C O2C H2C 109.5
N1C C2C C3C 120.42(18)
N1C C2C H2C1 119.8
C3C C2C H2C1 119.8
C2C C3C C4C 118.25(18)
C2C C3C C7C 120.91(18)
C4C C3C C7C 120.84(17)
C5C C4C C3C 120.62(18)
C5C C4C H4C 119.7
C3C C4C H4C 119.7
C4C C5C C6C 120.38(18)
C4C C5C H5C 119.8
C6C C5C H5C 119.8
O3C C6C N1C 118.10(17)
O3C C6C C5C 125.77(18)
N1C C6C C5C 116.12(17)
O1C C7C O2C 124.41(18)
O1C C7C C3C 123.70(18)
O2C C7C C3C 111.89(16)
C2D N1D C6D 124.12(16)
C2D N1D H1D 117.9
C6D N1D H1D 117.9
C7D O2D H2D 109.5
N1D C2D C3D 120.23(18)
N1D C2D H2D1 119.9
C3D C2D H2D1 119.9
C2D C3D C4D 118.41(18)
C2D C3D C7D 121.28(18)
C4D C3D C7D 120.30(17)
C5D C4D C3D 120.83(18)
C5D C4D H4D 119.6
C3D C4D H4D 119.6
C4D C5D C6D 120.13(19)
C4D C5D H5D 119.9
C6D C5D H5D 119.9
O3D C6D N1D 118.35(17)
O3D C6D C5D 125.40(18)
N1D C6D C5D 116.25(17)
O1D C7D O2D 124.66(18)
O1D C7D C3D 123.49(18)
O2D C7D C3D 111.84(16)

loop_
_geom_bond_atom_site_label_1
_geom_bond_atom_site_label_2
_geom_bond_distance
O1A C7A 1.214(2)
N1A C2A 1.348(2)
N1A C6A 1.369(2)
N1A H1A 0.8800
O2A C7A 1.333(2)
O2A H2A 0.8400
C2A C3A 1.361(3)
C2A H2A1 0.9500
O3A C6A 1.267(2)
C3A C4A 1.420(3)
C3A C7A 1.480(3)
C4A C5A 1.361(3)
C4A H4A 0.9500
C5A C6A 1.428(3)
C5A H5A 0.9500
O1B C7B 1.214(2)
N1B C2B 1.349(2)
N1B C6B 1.365(2)
N1B H1B 0.8800
O2B C7B 1.331(2)
O2B H2B 0.8400
C2B C3B 1.359(3)
C2B H2B1 0.9500
O3B C6B 1.266(2)
C3B C4B 1.418(3)
C3B C7B 1.478(3)
C4B C5B 1.361(3)
C4B H4B 0.9500
C5B C6B 1.428(3)
C5B H5B 0.9500
N1C C2C 1.348(2)
N1C C6C 1.369(2)
N1C H1C 0.8800
O1C C7C 1.211(2)
O2C C7C 1.330(2)
O2C H2C 0.8400
C2C C3C 1.359(3)
C2C H2C1 0.9500
O3C C6C 1.267(2)
C3C C4C 1.419(3)
C3C C7C 1.481(3)
C4C C5C 1.363(3)
C4C H4C 0.9500
C5C C6C 1.422(3)
C5C H5C 0.9500
O1D C7D 1.209(2)
N1D C2D 1.352(2)
N1D C6D 1.367(2)
N1D H1D 0.8800
O2D C7D 1.330(2)
O2D H2D 0.8400
C2D C3D 1.358(3)
C2D H2D1 0.9500
O3D C6D 1.269(2)
C3D C4D 1.416(3)
C3D C7D 1.485(3)
C4D C5D 1.361(3)
C4D H4D 0.9500
C5D C6D 1.425(3)
C5D H5D 0.9500

loop_
_geom_hbond_atom_site_label_D
_geom_hbond_atom_site_label_H
_geom_hbond_atom_site_label_A
_geom_hbond_site_symmetry_A
_geom_hbond_distance_DH
_geom_hbond_distance_HA
_geom_hbond_distance_DA
_geom_hbond_angle_DHA
O2A H2A O3D 2 0.84 1.76 2.5971(18) 170.7
N1D H1D O3C . 0.88 1.96 2.813(2) 162.7
O2D H2D O3A 2_556 0.84 1.76 2.5925(19) 170.5
O2B H2B O3C . 0.84 1.74 2.5681(19) 171.1
N1B H1B O3A 2_646 0.88 1.88 2.761(2) 175.0
N1A H1A O3B 2_646 0.88 1.93 2.800(2) 168.6
O2C H2C O3B 1_554 0.84 1.73 2.5661(19) 171.5
N1C H1C O3D . 0.88 1.90 2.772(2) 172.5

loop_
_geom_torsion_atom_site_label_1
_geom_torsion_atom_site_label_2
_geom_torsion_atom_site_label_3
_geom_torsion_atom_site_label_4
_geom_torsion
C6A N1A C2A C3A -1.1(3)
N1A C2A C3A C4A 0.9(3)
N1A C2A C3A C7A -178.44(17)
C2A C3A C4A C5A 0.4(3)
C7A C3A C4A C5A 179.77(17)
C3A C4A C5A C6A -1.6(3)
C2A N1A C6A O3A 179.19(17)
C2A N1A C6A C5A -0.1(3)
C4A C5A C6A O3A -177.83(19)
C4A C5A C6A N1A 1.4(3)
C2A C3A C7A O1A 172.31(19)
C4A C3A C7A O1A -7.0(3)
C2A C3A C7A O2A -7.9(3)
C4A C3A C7A O2A 172.71(16)
C6B N1B C2B C3B 0.8(3)
N1B C2B C3B C4B 1.0(3)
N1B C2B C3B C7B -178.48(17)
C2B C3B C4B C5B -1.8(3)
C7B C3B C4B C5B 177.66(17)
C3B C4B C5B C6B 0.9(3)
C2B N1B C6B O3B 179.36(17)
C2B N1B C6B C5B -1.8(3)
C4B C5B C6B O3B 179.67(19)
C4B C5B C6B N1B 0.9(3)
C2B C3B C7B O1B -179.27(19)
C4B C3B C7B O1B 1.3(3)
C2B C3B C7B O2B 0.7(3)
C4B C3B C7B O2B -178.76(17)
C6C N1C C2C C3C -0.8(3)
N1C C2C C3C C4C 0.5(3)
N1C C2C C3C C7C -179.07(17)
C2C C3C C4C C5C 1.0(3)
C7C C3C C4C C5C -179.38(17)
C3C C4C C5C C6C -2.3(3)
C2C N1C C6C O3C 179.05(16)
C2C N1C C6C C5C -0.4(3)
C4C C5C C6C O3C -177.47(19)
C4C C5C C6C N1C 2.0(3)
C2C C3C C7C O1C 173.01(19)
C4C C3C C7C O1C -6.6(3)
C2C C3C C7C O2C -6.5(3)
C4C C3C C7C O2C 173.96(17)
C6D N1D C2D C3D -2.2(3)
N1D C2D C3D C4D 1.0(3)
N1D C2D C3D C7D -179.68(17)
C2D C3D C4D C5D 0.5(3)
C7D C3D C4D C5D -178.90(17)
C3D C4D C5D C6D -0.8(3)
C2D N1D C6D O3D -178.20(16)
C2D N1D C6D C5D 1.8(3)
C4D C5D C6D O3D 179.71(18)
C4D C5D C6D N1D -0.3(3)
C2D C3D C7D O1D 169.38(19)
C4D C3D C7D O1D -11.3(3)
C2D C3D C7D O2D -11.3(3)
C4D C3D C7D O2D 168.02(17)

loop_
_cod_related_entry_id
_cod_related_entry_database
_cod_related_entry_code
1 ChemSpider 65756
